data_4068396
loop_
_publ_author_name
'Foley, Nicholas A.'
'Abernethy, Robyn J.'
'Gunnoe, T. Brent'
'Hill, Anthony F.'
'Boyle, Paul D.'
'Sabat, Michal'

_publ_section_title
;
 Chlorination of Boron on a Ruthenium-Coordinated
 Hydridotris(pyrazolyl)borate (Tp) Ligand: A Caveat for the Use of
 TpRu(PPh3)2Cl
;
_journal_issue 1
_journal_name_full Organometallics
_journal_page_first 374
_journal_paper_doi 10.1021/om8008074
_journal_volume 28
_journal_year 2009
_chemical_formula_moiety 'C45 H40 B Cl N6 P2 Ru '
_chemical_formula_sum 'C45 H40 B Cl N6 P2 Ru'
_chemical_formula_weight 874.12
_chemical_name_systematic
; 
 ? 
;
_space_group_IT_number 14
_symmetry_cell_setting monoclinic
_symmetry_space_group_name_Hall '-P 2ybc'
_symmetry_space_group_name_H-M 'P 1 21/c 1'
_audit_creation_method SHELXL-97
_cell_angle_alpha 90.0
_cell_angle_beta 107.9956(8)
_cell_angle_gamma 90.0
_cell_formula_units_Z 4
_cell_length_a 17.6883(4)
_cell_length_b 12.2903(3)
_cell_length_c 18.8918(4)
_cell_measurement_reflns_used 9794
_cell_measurement_temperature 110
_cell_measurement_theta_max 33.25
_cell_measurement_theta_min 2.52
_cell_volume 3906.06(16)
_computing_cell_refinement SAINT+
_computing_data_collection Apex2
_computing_data_reduction SAINT+
_computing_molecular_graphics NRCVAX
_computing_publication_material cif2tables.py
_computing_structure_refinement 'NRCVAX LSTSQ'
_computing_structure_solution SIR92
_diffrn_ambient_temperature 110
_diffrn_measured_fraction_theta_full 1.00
_diffrn_measurement_device 'Bruker-Nonius X8 Apex2'
_diffrn_measurement_method 'omega and phi scans'
_diffrn_radiation_monochromator graphite
_diffrn_radiation_source 'xray tube'
_diffrn_radiation_type 'Molybdenum K\a'
_diffrn_radiation_wavelength 0.71073
_diffrn_reflns_av_R_equivalents 0.033
_diffrn_reflns_limit_h_max 27
_diffrn_reflns_limit_h_min -27
_diffrn_reflns_limit_k_max 19
_diffrn_reflns_limit_k_min -19
_diffrn_reflns_limit_l_max 29
_diffrn_reflns_limit_l_min -29
_diffrn_reflns_number 125410
_diffrn_reflns_theta_full 33.77
_diffrn_reflns_theta_max 33.77
_diffrn_reflns_theta_min 1.00
_exptl_absorpt_coefficient_mu 0.59
_exptl_absorpt_correction_T_max 1.0000
_exptl_absorpt_correction_T_min 0.8959
_exptl_absorpt_correction_type multi-scan
_exptl_absorpt_process_details SADABS
_exptl_crystal_colour 'pale yellow'
_exptl_crystal_density_diffrn 1.486
_exptl_crystal_description prism
_exptl_crystal_F_000 1789.16
_exptl_crystal_size_max 0.30
_exptl_crystal_size_mid 0.22
_exptl_crystal_size_min 0.16
_refine_diff_density_max 0.70
_refine_diff_density_min -0.96
_refine_ls_extinction_method none
_refine_ls_goodness_of_fit_ref 1.37
_refine_ls_hydrogen_treatment mixed
_refine_ls_matrix_type full
_refine_ls_number_parameters 509
_refine_ls_number_reflns 13714
_refine_ls_R_factor_all 0.047
_refine_ls_R_factor_gt 0.038
_refine_ls_shift/su_max 0.002
_refine_ls_structure_factor_coef F
_refine_ls_weighting_details '1/(\s^2^(F)+0.0005F^2^) '
_refine_ls_weighting_scheme sigma
_refine_ls_wR_factor_all 0.048
_refine_ls_wR_factor_ref 0.048
_reflns_number_gt 13729
_reflns_number_total 15653
_reflns_threshold_expression 'Inet > 1.0\s(Inet)'
_cod_data_source_file om8008074_si_001.cif
_cod_data_source_block Cl-TpRu(PPh3)2H_(1)
_cod_original_cell_volume 3906.06(15)
_cod_original_sg_symbol_H-M 'P 21/c'
_cod_original_formula_sum 'C45 H40 B Cl N6 P2 Ru '
_cod_database_code 4068396

loop_
_symmetry_equiv_pos_as_xyz
x,y,z
-x,-y,-z
-x,1/2+y,1/2-z
x,1/2-y,1/2+z

loop_
_atom_site_label
_atom_site_fract_x
_atom_site_fract_y
_atom_site_fract_z
_atom_site_U_iso_or_equiv
_atom_site_adp_type
_atom_site_type_symbol
Ru1 0.744861(7) 0.211626(9) 0.013355(6) 0.01134(6) Uani Ru
H1m 0.8175(12) 0.1923(16) -0.0122(11) 0.023(5) Uiso H
P1 0.83541(2) 0.26752(3) 0.12250(2) 0.01221(17) Uani P
P2 0.74635(2) 0.02945(3) 0.03883(2) 0.01268(16) Uani P
N1 0.67652(8) 0.19340(11) -0.10060(7) 0.0154(6) Uani N
N2 0.61176(8) 0.25723(12) -0.13101(7) 0.0174(6) Uani N
N3 0.73852(8) 0.38014(10) -0.02254(7) 0.0147(6) Uani N
N4 0.66549(8) 0.42412(11) -0.05816(7) 0.0177(6) Uani N
N5 0.63068(8) 0.24098(11) 0.03408(7) 0.0157(6) Uani N
N6 0.57449(8) 0.30248(11) -0.01559(7) 0.0171(6) Uani N
B1 0.59271(11) 0.34944(16) -0.08377(10) 0.0191(8) Uani B
Cl1 0.50719(3) 0.42887(4) -0.14006(2) 0.0294(2) Uani Cl
C1 0.68928(10) 0.13807(13) -0.15670(8) 0.0170(7) Uani C
C2 0.63200(10) 0.16401(15) -0.22386(9) 0.0207(8) Uani C
C3 0.58490(10) 0.24053(16) -0.20565(9) 0.0223(8) Uani C
C4 0.79005(10) 0.46321(13) -0.00892(9) 0.0180(7) Uani C
C5 0.75108(11) 0.56091(14) -0.03467(10) 0.0228(8) Uani C
C6 0.67244(11) 0.53267(14) -0.06553(10) 0.0234(8) Uani C
C7 0.60030(10) 0.21622(13) 0.08870(9) 0.0184(7) Uani C
C8 0.52510(11) 0.26222(15) 0.07537(10) 0.0236(9) Uani C
C9 0.51074(10) 0.31641(16) 0.00918(10) 0.0229(9) Uani C
C1a 0.85720(9) 0.19843(12) 0.21300(8) 0.0140(6) Uani C
C2a 0.81039(10) 0.22180(13) 0.25853(9) 0.0170(7) Uani C
C3a 0.82414(10) 0.17100(14) 0.32735(9) 0.0198(8) Uani C
C4a 0.88562(10) 0.09774(14) 0.35182(9) 0.0197(8) Uani C
C5a 0.93301(10) 0.07321(13) 0.30765(9) 0.0184(7) Uani C
C6a 0.91818(9) 0.12174(12) 0.23794(8) 0.0155(6) Uani C
C1b 0.81274(9) 0.40334(12) 0.15447(8) 0.0147(6) Uani C
C2b 0.87083(10) 0.46599(14) 0.20494(10) 0.0207(7) Uani C
C3b 0.85216(11) 0.56540(15) 0.22975(11) 0.0280(9) Uani C
C4b 0.77521(11) 0.60478(15) 0.20541(11) 0.0270(9) Uani C
C5b 0.71631(10) 0.54242(14) 0.15699(10) 0.0225(8) Uani C
C6b 0.73509(9) 0.44257(13) 0.13223(9) 0.0172(7) Uani C
C1c 0.93859(9) 0.28838(12) 0.11861(8) 0.0142(6) Uani C
C2c 1.00416(10) 0.29672(12) 0.18284(9) 0.0171(7) Uani C
C3c 1.08046(10) 0.31350(13) 0.17899(10) 0.0207(8) Uani C
C4c 1.09312(10) 0.32221(15) 0.11070(11) 0.0239(9) Uani C
C5c 1.02922(11) 0.31498(14) 0.04607(10) 0.0221(8) Uani C
C6c 0.95293(10) 0.29782(13) 0.05016(9) 0.0185(7) Uani C
C1d 0.84210(9) -0.04174(13) 0.07369(8) 0.0153(6) Uani C
C2d 0.91072(9) 0.00526(13) 0.06612(9) 0.0181(7) Uani C
C3d 0.98276(10) -0.05029(15) 0.08846(10) 0.0228(8) Uani C
C4d 0.98642(10) -0.15423(15) 0.11697(9) 0.0242(8) Uani C
C5d 0.91782(11) -0.20355(14) 0.12315(9) 0.0229(8) Uani C
C6d 0.84627(10) -0.14725(13) 0.10205(9) 0.0191(7) Uani C
C1e 0.69832(9) -0.05140(12) -0.04510(8) 0.0149(6) Uani C
C2e 0.73955(10) -0.12645(13) -0.07421(9) 0.0187(7) Uani C
C3e 0.70245(11) -0.17795(14) -0.14190(9) 0.0230(8) Uani C
C4e 0.62445(11) -0.15398(15) -0.18127(9) 0.0236(8) Uani C
C5e 0.58227(10) -0.07998(14) -0.15276(9) 0.0202(7) Uani C
C6e 0.61916(9) -0.02934(13) -0.08518(9) 0.0174(7) Uani C
C1f 0.69514(9) -0.02459(12) 0.10360(9) 0.0155(6) Uani C
C2f 0.62030(10) -0.07377(15) 0.08075(9) 0.0226(8) Uani C
C3f 0.58313(11) -0.10596(16) 0.13222(10) 0.0265(9) Uani C
C4f 0.61928(11) -0.08959(15) 0.20748(10) 0.0249(8) Uani C
C5f 0.69406(11) -0.04322(16) 0.23139(10) 0.0260(8) Uani C
C6f 0.73184(11) -0.01235(14) 0.18014(9) 0.0216(8) Uani C
H1 0.732 0.087 -0.151 0.0271 Uiso H
H2 0.627 0.135 -0.272 0.0307 Uiso H
H3 0.540 0.276 -0.240 0.0314 Uiso H
H4 0.846 0.456 0.015 0.0288 Uiso H
H5 0.774 0.632 -0.031 0.0343 Uiso H
H6 0.630 0.582 -0.089 0.0342 Uiso H
H7 0.627 0.173 0.131 0.0291 Uiso H
H8 0.491 0.257 0.106 0.0350 Uiso H
H9 0.464 0.357 -0.016 0.0332 Uiso H
H2a 0.768 0.274 0.242 0.0276 Uiso H
H3a 0.791 0.187 0.357 0.0311 Uiso H
H4a 0.896 0.064 0.400 0.0298 Uiso H
H5a 0.976 0.023 0.325 0.0282 Uiso H
H6a 0.950 0.102 0.207 0.0257 Uiso H
H2b 0.924 0.440 0.223 0.0307 Uiso H
H3b 0.893 0.607 0.264 0.0382 Uiso H
H4b 0.763 0.675 0.222 0.0382 Uiso H
H5b 0.663 0.568 0.140 0.0333 Uiso H
H6b 0.694 0.400 0.099 0.0273 Uiso H
H2c 0.996 0.291 0.231 0.0270 Uiso H
H3c 1.124 0.319 0.224 0.0300 Uiso H
H4c 1.146 0.333 0.108 0.0354 Uiso H
H5c 1.038 0.323 -0.002 0.0338 Uiso H
H6c 0.909 0.292 0.005 0.0291 Uiso H
H2d 0.908 0.077 0.045 0.0280 Uiso H
H3d 1.030 -0.017 0.084 0.0327 Uiso H
H4d 1.036 -0.193 0.133 0.0332 Uiso H
H5d 0.920 -0.276 0.142 0.0319 Uiso H
H6d 0.799 -0.181 0.107 0.0287 Uiso H
H2e 0.794 -0.143 -0.047 0.0281 Uiso H
H3e 0.731 -0.230 -0.161 0.0325 Uiso H
H4e 0.599 -0.189 -0.228 0.0324 Uiso H
H5e 0.528 -0.064 -0.179 0.0289 Uiso H
H6e 0.590 0.022 -0.066 0.0272 Uiso H
H2f 0.594 -0.086 0.029 0.0325 Uiso H
H3f 0.532 -0.140 0.115 0.0370 Uiso H
H4f 0.593 -0.109 0.243 0.0362 Uiso H
H5f 0.720 -0.033 0.284 0.0366 Uiso H
H6f 0.784 0.018 0.197 0.0315 Uiso H

loop_
_atom_site_aniso_label
_atom_site_aniso_U_11
_atom_site_aniso_U_22
_atom_site_aniso_U_33
_atom_site_aniso_U_12
_atom_site_aniso_U_13
_atom_site_aniso_U_23
_atom_site_aniso_type_symbol
Ru1 0.01155(6) 0.01239(6) 0.00980(6) -0.00026(4) 0.00289(4) 0.00028(4) Ru
P1 0.01193(17) 0.01410(17) 0.01079(16) -0.00091(13) 0.00380(13) -0.00035(13) P
P2 0.01257(17) 0.01295(16) 0.01164(17) -0.00071(13) 0.00246(13) -0.00006(13) P
N1 0.0151(6) 0.0165(6) 0.0136(6) 0.0002(5) 0.0032(5) 0.0005(5) N
N2 0.0153(6) 0.0234(7) 0.0117(6) 0.0021(5) 0.0016(5) 0.0017(5) N
N3 0.0148(6) 0.0153(6) 0.0140(6) 0.0009(5) 0.0046(5) 0.0009(4) N
N4 0.0184(6) 0.0183(6) 0.0166(6) 0.0040(5) 0.0058(5) 0.0037(5) N
N5 0.0147(6) 0.0179(6) 0.0141(6) -0.0006(5) 0.0040(5) 0.0003(5) N
N6 0.0126(6) 0.0230(7) 0.0147(6) 0.0024(5) 0.0027(5) 0.0005(5) N
B1 0.0169(8) 0.0247(9) 0.0147(8) 0.0035(7) 0.0033(6) 0.0014(7) B
Cl1 0.0238(2) 0.0373(2) 0.0238(2) 0.01006(18) 0.00238(16) 0.00443(18) Cl
C1 0.0206(8) 0.0165(7) 0.0142(7) -0.0012(6) 0.0061(5) -0.0002(5) C
C2 0.0233(8) 0.0264(8) 0.0124(7) -0.0039(6) 0.0053(6) -0.0009(6) C
C3 0.0180(8) 0.0323(9) 0.0140(7) -0.0005(7) 0.0013(6) 0.0016(6) C
C4 0.0211(8) 0.0174(7) 0.0178(7) -0.0025(6) 0.0097(6) 0.0004(6) C
C5 0.0300(9) 0.0153(7) 0.0275(9) 0.0006(6) 0.0152(7) 0.0031(6) C
C6 0.0305(9) 0.0185(7) 0.0238(8) 0.0070(7) 0.0122(7) 0.0065(6) C
C7 0.0217(8) 0.0193(7) 0.0164(7) -0.0018(6) 0.0091(6) 0.0002(6) C
C8 0.0210(8) 0.0287(9) 0.0253(9) -0.0010(7) 0.0131(7) 0.0004(7) C
C9 0.0149(7) 0.0302(9) 0.0245(8) 0.0028(6) 0.0076(6) -0.0005(7) C
C1a 0.0151(7) 0.0156(7) 0.0112(6) -0.0020(5) 0.0038(5) 0.0003(5) C
C2a 0.0168(7) 0.0188(7) 0.0172(7) 0.0010(6) 0.0081(6) 0.0013(5) C
C3a 0.0259(8) 0.0210(7) 0.0163(7) -0.0006(6) 0.0121(6) 0.0008(6) C
C4a 0.0260(8) 0.0197(7) 0.0138(7) -0.0021(6) 0.0068(6) 0.0017(6) C
C5a 0.0205(8) 0.0165(7) 0.0176(7) 0.0008(6) 0.0050(6) 0.0018(6) C
C6a 0.0164(7) 0.0150(6) 0.0157(7) -0.0017(5) 0.0061(5) -0.0003(5) C
C1b 0.0171(7) 0.0139(6) 0.0144(7) -0.0016(5) 0.0069(5) -0.0006(5) C
C2b 0.0170(7) 0.0205(8) 0.0244(8) -0.0029(6) 0.0063(6) -0.0054(6) C
C3b 0.0250(9) 0.0256(9) 0.0339(10) -0.0066(7) 0.0098(7) -0.0146(7) C
C4b 0.0274(9) 0.0203(8) 0.0367(10) -0.0006(7) 0.0152(8) -0.0095(7) C
C5b 0.0214(8) 0.0228(8) 0.0257(8) 0.0031(6) 0.0105(7) -0.0027(6) C
C6b 0.0172(7) 0.0179(7) 0.0168(7) -0.0003(6) 0.0057(6) -0.0020(5) C
C1c 0.0139(7) 0.0146(6) 0.0148(7) -0.0008(5) 0.0055(5) -0.0002(5) C
C2c 0.0164(7) 0.0167(7) 0.0181(7) -0.0006(5) 0.0051(6) 0.0018(5) C
C3c 0.0148(7) 0.0178(7) 0.0275(9) 0.0006(6) 0.0037(6) 0.0031(6) C
C4c 0.0155(8) 0.0223(8) 0.0383(10) 0.0002(6) 0.0146(7) 0.0001(7) C
C5c 0.0233(8) 0.0235(8) 0.0246(8) -0.0026(6) 0.0149(7) -0.0021(6) C
C6c 0.0194(8) 0.0198(7) 0.0181(7) -0.0015(6) 0.0083(6) -0.0011(6) C
C1d 0.0161(7) 0.0170(7) 0.0108(6) 0.0017(5) 0.0012(5) -0.0011(5) C
C2d 0.0176(7) 0.0186(7) 0.0179(7) 0.0020(6) 0.0052(6) -0.0007(6) C
C3d 0.0163(7) 0.0290(9) 0.0229(8) 0.0031(6) 0.0057(6) -0.0013(7) C
C4d 0.0229(8) 0.0305(9) 0.0162(7) 0.0117(7) 0.0018(6) 0.0004(6) C
C5d 0.0282(9) 0.0212(8) 0.0164(7) 0.0074(6) 0.0026(6) 0.0042(6) C
C6d 0.0205(8) 0.0193(7) 0.0162(7) 0.0016(6) 0.0036(6) 0.0021(6) C
C1e 0.0178(7) 0.0137(6) 0.0125(6) -0.0020(5) 0.0037(5) 0.0009(5) C
C2e 0.0209(8) 0.0186(7) 0.0148(7) 0.0019(6) 0.0029(6) -0.0001(5) C
C3e 0.0305(9) 0.0205(8) 0.0164(7) 0.0033(7) 0.0048(6) -0.0024(6) C
C4e 0.0298(9) 0.0234(8) 0.0141(7) -0.0053(7) 0.0016(6) -0.0028(6) C
C5e 0.0175(7) 0.0223(8) 0.0170(7) -0.0047(6) -0.0003(6) 0.0006(6) C
C6e 0.0173(7) 0.0185(7) 0.0157(7) -0.0030(6) 0.0040(6) 0.0003(5) C
C1f 0.0165(7) 0.0136(6) 0.0162(7) -0.0003(5) 0.0049(5) 0.0017(5) C
C2f 0.0184(8) 0.0296(9) 0.0196(8) -0.0056(6) 0.0054(6) 0.0005(6) C
C3f 0.0199(8) 0.0323(10) 0.0288(9) -0.0079(7) 0.0097(7) 0.0013(7) C
C4f 0.0286(9) 0.0251(8) 0.0250(9) -0.0041(7) 0.0143(7) 0.0038(7) C
C5f 0.0327(10) 0.0296(9) 0.0174(8) -0.0088(7) 0.0101(7) 0.0017(7) C
C6f 0.0243(8) 0.0219(8) 0.0184(7) -0.0083(6) 0.0061(6) -0.0004(6) C

loop_
_atom_type_symbol
_atom_type_scat_dispersion_real
_atom_type_scat_dispersion_imag
_atom_type_scat_source
C 0.003 0.002 'International Tables Vol. IV Table 2.2B'
H 0.000 0.000 'International Tables Vol. IV Table 2.2B'
B 0.001 0.001 'International Tables Vol. IV Table 2.2B'
Cl 0.148 0.159 'International Tables Vol. IV Table 2.2B'
N 0.006 0.003 'International Tables Vol. IV Table 2.2B'
P 0.102 0.094 'International Tables Vol. IV Table 2.2B'
Ru -1.259 0.836 'International Tables Vol. IV Table 2.2B'

loop_
_geom_angle_atom_site_label_1
_geom_angle_atom_site_label_2
_geom_angle_atom_site_label_3
_geom_angle
H1m Ru1 P1 84.7(7)
H1m Ru1 P2 87.6(8)
H1m Ru1 N1 86.2(7)
H1m Ru1 N3 91.0(8)
H1m Ru1 N5 172.2(7)
P1 Ru1 P2 98.316(14)
P1 Ru1 N1 164.11(4)
P1 Ru1 N3 87.10(3)
P1 Ru1 N5 102.44(4)
P2 Ru1 N1 94.34(4)
P2 Ru1 N3 174.24(3)
P2 Ru1 N5 94.27(4)
N1 Ru1 N3 79.99(5)
N1 Ru1 N5 86.08(5)
N3 Ru1 N5 86.42(5)
Ru1 P1 C1a 125.84(5)
Ru1 P1 C1b 113.60(5)
Ru1 P1 C1c 115.21(5)
C1a P1 C1b 96.70(7)
C1a P1 C1c 99.98(7)
C1b P1 C1c 101.59(7)
Ru1 P2 C1d 119.38(5)
Ru1 P2 C1e 112.00(5)
Ru1 P2 C1f 120.83(5)
C1d P2 C1e 100.40(7)
C1d P2 C1f 100.19(7)
C1e P2 C1f 100.68(7)
Ru1 N1 N2 120.47(10)
Ru1 N1 C1 132.30(11)
N2 N1 C1 106.57(12)
N1 N2 B1 119.02(12)
N1 N2 C3 109.29(14)
B1 N2 C3 130.03(14)
Ru1 N3 N4 118.67(10)
Ru1 N3 C4 134.47(11)
N4 N3 C4 106.02(13)
N3 N4 B1 119.43(13)
N3 N4 C6 109.78(13)
B1 N4 C6 130.78(14)
Ru1 N5 N6 118.77(10)
Ru1 N5 C7 135.15(11)
N6 N5 C7 106.01(13)
N5 N6 B1 119.24(13)
N5 N6 C9 109.78(13)
B1 N6 C9 130.84(14)
N2 B1 N4 108.07(14)
N2 B1 N6 110.46(14)
N2 B1 Cl1 110.07(11)
N4 B1 N6 109.53(13)
N4 B1 Cl1 108.99(12)
N6 B1 Cl1 109.68(12)
N1 C1 C2 110.62(14)
N1 C1 H1 124.71
C2 C1 H1 124.67
C1 C2 C3 104.83(14)
C1 C2 H2 127.67
C3 C2 H2 127.50
N2 C3 C2 108.67(14)
N2 C3 H3 125.50
C2 C3 H3 125.83
N3 C4 C5 110.82(15)
N3 C4 H4 124.53
C5 C4 H4 124.65
C4 C5 C6 104.86(15)
C4 C5 H5 127.49
C6 C5 H5 127.65
N4 C6 C5 108.52(15)
N4 C6 H6 125.71
C5 C6 H6 125.77
N5 C7 C8 110.88(15)
N5 C7 H7 124.42
C8 C7 H7 124.70
C7 C8 C9 105.04(15)
C7 C8 H8 127.51
C9 C8 H8 127.45
N6 C9 C8 108.29(15)
N6 C9 H9 125.70
C8 C9 H9 126.01
P1 C1a C2a 118.94(12)
P1 C1a C6a 122.81(12)
C2a C1a C6a 118.24(14)
C1a C2a C3a 121.12(15)
C1a C2a H2a 119.28
C3a C2a H2a 119.60
C2a C3a C4a 119.87(15)
C2a C3a H3a 119.98
C4a C3a H3a 120.15
C3a C4a C5a 120.11(15)
C3a C4a H4a 120.03
C5a C4a H4a 119.85
C4a C5a C6a 120.20(15)
C4a C5a H5a 120.13
C6a C5a H5a 119.67
C1a C6a C5a 120.42(14)
C1a C6a H6a 119.64
C5a C6a H6a 119.94
P1 C1b C2b 121.95(12)
P1 C1b C6b 120.27(11)
C2b C1b C6b 117.65(14)
C1b C2b C3b 121.01(16)
C1b C2b H2b 119.31
C3b C2b H2b 119.67
C2b C3b C4b 120.63(16)
C2b C3b H3b 119.68
C4b C3b H3b 119.69
C3b C4b C5b 119.21(16)
C3b C4b H4b 120.44
C5b C4b H4b 120.35
C4b C5b C6b 120.10(16)
C4b C5b H5b 119.91
C6b C5b H5b 119.99
C1b C6b C5b 121.35(15)
C1b C6b H6b 119.17
C5b C6b H6b 119.49
P1 C1c C2c 122.31(12)
P1 C1c C6c 120.46(12)
C2c C1c C6c 117.22(14)
C1c C2c C3c 121.60(15)
C1c C2c H2c 119.11
C3c C2c H2c 119.29
C2c C3c C4c 120.09(15)
C2c C3c H3c 119.85
C4c C3c H3c 120.07
C3c C4c C5c 119.64(15)
C3c C4c H4c 120.24
C5c C4c H4c 120.12
C4c C5c C6c 120.09(16)
C4c C5c H5c 119.94
C6c C5c H5c 119.96
C1c C6c C5c 121.36(15)
C1c C6c H6c 119.30
C5c C6c H6c 119.34
P2 C1d C2d 120.15(12)
P2 C1d C6d 120.88(12)
C2d C1d C6d 118.73(14)
C1d C2d C3d 120.77(15)
C1d C2d H2d 119.53
C3d C2d H2d 119.71
C2d C3d C4d 120.06(16)
C2d C3d H3d 120.05
C4d C3d H3d 119.90
C3d C4d C5d 119.89(15)
C3d C4d H4d 120.20
C5d C4d H4d 119.91
C4d C5d C6d 119.95(15)
C4d C5d H5d 120.05
C6d C5d H5d 120.00
C1d C6d C5d 120.57(16)
C1d C6d H6d 119.74
C5d C6d H6d 119.70
P2 C1e C2e 122.67(12)
P2 C1e C6e 118.72(12)
C2e C1e C6e 118.33(14)
C1e C2e C3e 120.51(15)
C1e C2e H2e 119.51
C3e C2e H2e 119.97
C2e C3e C4e 120.34(16)
C2e C3e H3e 119.75
C4e C3e H3e 119.91
C3e C4e C5e 119.90(15)
C3e C4e H4e 120.16
C5e C4e H4e 119.95
C4e C5e C6e 119.65(15)
C4e C5e H5e 120.23
C6e C5e H5e 120.13
C1e C6e C5e 121.26(15)
C1e C6e H6e 119.26
C5e C6e H6e 119.48
P2 C1f C2f 124.07(12)
P2 C1f C6f 118.57(12)
C2f C1f C6f 117.32(15)
C1f C2f C3f 121.02(16)
C1f C2f H2f 119.23
C3f C2f H2f 119.75
C2f C3f C4f 120.69(16)
C2f C3f H3f 119.67
C4f C3f H3f 119.64
C3f C4f C5f 119.23(16)
C3f C4f H4f 120.46
C5f C4f H4f 120.31
C4f C5f C6f 120.21(16)
C4f C5f H5f 119.93
C6f C5f H5f 119.86
C1f C6f C5f 121.47(16)
C1f C6f H6f 119.01
C5f C6f H6f 119.52

loop_
_geom_bond_atom_site_label_1
_geom_bond_atom_site_label_2
_geom_bond_distance
Ru1 H1m 1.52(2)
Ru1 P1 2.2909(4)
Ru1 P2 2.2886(4)
Ru1 N1 2.1303(13)
Ru1 N3 2.1714(13)
Ru1 N5 2.2026(14)
P1 C1a 1.8399(15)
P1 C1b 1.8607(15)
P1 C1c 1.8666(16)
P2 C1d 1.8380(15)
P2 C1e 1.8414(15)
P2 C1f 1.8556(16)
N1 N2 1.3604(19)
N1 C1 1.336(2)
N2 B1 1.543(2)
N2 C3 1.357(2)
N3 N4 1.3698(18)
N3 C4 1.340(2)
N4 B1 1.533(2)
N4 C6 1.351(2)
N5 N6 1.3651(18)
N5 C7 1.337(2)
N6 B1 1.534(2)
N6 C9 1.359(2)
B1 Cl1 1.8380(19)
C1 C2 1.394(2)
C1 H1 0.96
C2 C3 1.369(3)
C2 H2 0.96
C3 H3 0.96
C4 C5 1.395(2)
C4 H4 0.96
C5 C6 1.376(3)
C5 H5 0.96
C6 H6 0.96
C7 C8 1.395(2)
C7 H7 0.96
C8 C9 1.369(3)
C8 H8 0.96
C9 H9 0.96
C1a C2a 1.396(2)
C1a C6a 1.400(2)
C2a C3a 1.394(2)
C2a H2a 0.96
C3a C4a 1.377(2)
C3a H3a 0.96
C4a C5a 1.386(2)
C4a H4a 0.96
C5a C6a 1.395(2)
C5a H5a 0.96
C6a H6a 0.96
C1b C2b 1.397(2)
C1b C6b 1.393(2)
C2b C3b 1.385(2)
C2b H2b 0.96
C3b C4b 1.383(3)
C3b H3b 0.96
C4b C5b 1.386(3)
C4b H4b 0.96
C5b C6b 1.390(2)
C5b H5b 0.96
C6b H6b 0.96
C1c C2c 1.399(2)
C1c C6c 1.397(2)
C2c C3c 1.389(2)
C2c H2c 0.96
C3c C4c 1.380(3)
C3c H3c 0.96
C4c C5c 1.387(3)
C4c H4c 0.96
C5c C6c 1.391(2)
C5c H5c 0.96
C6c H6c 0.96
C1d C2d 1.391(2)
C1d C6d 1.396(2)
C2d C3d 1.391(2)
C2d H2d 0.96
C3d C4d 1.380(3)
C3d H3d 0.96
C4d C5d 1.393(3)
C4d H4d 0.96
C5d C6d 1.388(2)
C5d H5d 0.96
C6d H6d 0.96
C1e C2e 1.390(2)
C1e C6e 1.397(2)
C2e C3e 1.396(2)
C2e H2e 0.96
C3e C4e 1.382(3)
C3e H3e 0.96
C4e C5e 1.386(3)
C4e H4e 0.96
C5e C6e 1.389(2)
C5e H5e 0.96
C6e H6e 0.96
C1f C2f 1.397(2)
C1f C6f 1.398(2)
C2f C3f 1.389(2)
C2f H2f 0.96
C3f C4f 1.382(3)
C3f H3f 0.96
C4f C5f 1.382(3)
C4f H4f 0.96
C5f C6f 1.388(2)
C5f H5f 0.96
C6f H6f 0.96

loop_
_geom_torsion_atom_site_label_1
_geom_torsion_atom_site_label_2
_geom_torsion_atom_site_label_3
_geom_torsion_atom_site_label_4
_geom_torsion
P2 Ru1 P1 C1a -26.63(8)
P2 Ru1 P1 C1b -144.83(8)
P2 Ru1 P1 C1c 98.56(8)
N1 Ru1 P1 C1a -169.09(10)
N1 Ru1 P1 C1b 72.72(9)
N1 Ru1 P1 C1c -43.90(9)
N3 Ru1 P1 C1a 155.33(10)
N3 Ru1 P1 C1b 37.13(9)
N3 Ru1 P1 C1c -79.48(9)
N5 Ru1 P1 C1a 69.64(9)
N5 Ru1 P1 C1b -48.55(9)
N5 Ru1 P1 C1c -165.17(10)
P1 Ru1 P2 C1d -49.39(8)
P1 Ru1 P2 C1e -166.18(8)
P1 Ru1 P2 C1f 75.53(8)
N1 Ru1 P2 C1d 120.98(10)
N1 Ru1 P2 C1e 4.18(9)
N1 Ru1 P2 C1f -114.10(10)
N3 Ru1 P2 C1d 110.66(10)
N3 Ru1 P2 C1e -6.14(9)
N3 Ru1 P2 C1f -124.42(10)
N5 Ru1 P2 C1d -152.64(10)
N5 Ru1 P2 C1e 90.56(10)
N5 Ru1 P2 C1f -27.72(9)
P1 Ru1 N1 N2 -85.84(14)
P1 Ru1 N1 C1 83.44(15)
P2 Ru1 N1 N2 131.37(16)
P2 Ru1 N1 C1 -59.35(13)
N3 Ru1 N1 N2 -49.68(13)
N3 Ru1 N1 C1 119.61(17)
N5 Ru1 N1 N2 37.37(12)
N5 Ru1 N1 C1 -153.34(18)
P1 Ru1 N3 N4 -136.83(16)
P1 Ru1 N3 C4 30.98(12)
P2 Ru1 N3 N4 62.93(12)
P2 Ru1 N3 C4 -129.26(17)
N1 Ru1 N3 N4 52.49(13)
N1 Ru1 N3 C4 -139.71(18)
N5 Ru1 N3 N4 -34.16(12)
N5 Ru1 N3 C4 133.65(18)
P1 Ru1 N5 N6 126.33(16)
P1 Ru1 N5 C7 -49.95(13)
P2 Ru1 N5 N6 -134.17(16)
P2 Ru1 N5 C7 49.54(13)
N1 Ru1 N5 N6 -40.10(12)
N1 Ru1 N5 C7 143.62(19)
N3 Ru1 N5 N6 40.10(12)
N3 Ru1 N5 C7 -136.19(18)
Ru1 P1 C1a C2a -85.97(15)
Ru1 P1 C1a C6a 92.98(16)
C1b P1 C1a C2a 39.62(14)
C1b P1 C1a C6a -141.4(2)
C1c P1 C1a C2a 142.7(2)
C1c P1 C1a C6a -38.36(14)
Ru1 P1 C1b C2b -159.82(19)
Ru1 P1 C1b C6b 24.57(12)
C1a P1 C1b C2b 66.19(16)
C1a P1 C1b C6b -109.42(19)
C1c P1 C1b C2b -35.48(14)
C1c P1 C1b C6b 148.9(2)
Ru1 P1 C1c C2c -164.36(19)
Ru1 P1 C1c C6c 16.51(12)
C1a P1 C1c C2c -26.64(13)
C1a P1 C1c C6c 154.2(2)
C1b P1 C1c C2c 72.39(16)
C1b P1 C1c C6c -106.73(19)
Ru1 P2 C1d C2d -17.02(11)
Ru1 P2 C1d C6d 168.68(19)
C1e P2 C1d C2d 105.69(19)
C1e P2 C1d C6d -68.62(17)
C1f P2 C1d C2d -151.3(2)
C1f P2 C1d C6d 34.35(14)
Ru1 P2 C1e C2e 115.58(18)
Ru1 P2 C1e C6e -58.22(13)
C1d P2 C1e C2e -12.15(13)
C1d P2 C1e C6e 174.0(2)
C1f P2 C1e C2e -114.72(20)
C1f P2 C1e C6e 71.47(17)
Ru1 P2 C1f C2f 99.96(17)
Ru1 P2 C1f C6f -77.65(16)
C1d P2 C1f C2f -126.6(2)
C1d P2 C1f C6f 55.80(16)
C1e P2 C1f C2f -23.85(14)
C1e P2 C1f C6f 158.5(2)
Ru1 N1 N2 B1 5.18(12)
Ru1 N1 N2 C3 171.9(2)
C1 N1 N2 B1 -166.6(3)
C1 N1 N2 C3 0.19(16)
Ru1 N1 C1 C2 -171.5(2)
N2 N1 C1 C2 -1.11(14)
N1 N2 B1 N4 56.90(18)
N1 N2 B1 N6 -62.90(20)
N1 N2 B1 Cl1 175.8(3)
C3 N2 B1 N4 -106.7(3)
C3 N2 B1 N6 133.5(3)
C3 N2 B1 Cl1 12.22(13)
N1 N2 C3 C2 0.81(14)
B1 N2 C3 C2 165.6(3)
Ru1 N3 N4 B1 -10.65(12)
Ru1 N3 N4 C6 170.5(2)
C4 N3 N4 B1 178.4(3)
C4 N3 N4 C6 -0.52(16)
Ru1 N3 C4 C5 -168.3(2)
N4 N3 C4 C5 0.60(15)
N3 N4 B1 N2 -52.90(18)
N3 N4 B1 N6 67.5(2)
N3 N4 B1 Cl1 -172.5(3)
C6 N4 B1 N2 125.7(3)
C6 N4 B1 N6 -113.9(3)
C6 N4 B1 Cl1 6.10(13)
N3 N4 C6 C5 0.24(14)
B1 N4 C6 C5 -178.5(3)
Ru1 N5 N6 B1 -0.28(12)
Ru1 N5 N6 C9 -176.4(2)
C7 N5 N6 B1 177.0(3)
C7 N5 N6 C9 0.87(17)
Ru1 N5 C7 C8 175.9(3)
N6 N5 C7 C8 -0.68(15)
N5 N6 B1 N2 58.88(19)
N5 N6 B1 N4 -60.03(19)
N5 N6 B1 Cl1 -179.6(3)
C9 N6 B1 N2 -125.9(3)
C9 N6 B1 N4 115.1(3)
C9 N6 B1 Cl1 -4.44(13)
N5 N6 C9 C8 -0.74(15)
B1 N6 C9 C8 -176.3(3)
N1 C1 C2 C3 1.57(15)
C1 C2 C3 N2 -1.41(14)
N3 C4 C5 C6 -0.46(15)
C4 C5 C6 N4 0.12(14)
N5 C7 C8 C9 0.24(15)
C7 C8 C9 N6 0.30(14)
P1 C1a C2a C3a 179.5(3)
C6a C1a C2a C3a 0.51(15)
P1 C1a C6a C5a 178.9(3)
C2a C1a C6a C5a -2.17(15)
C1a C2a C3a C4a 1.08(15)
C2a C3a C4a C5a -1.01(15)
C3a C4a C5a C6a -0.65(15)
C4a C5a C6a C1a 2.27(15)
P1 C1b C2b C3b -178.0(3)
C6b C1b C2b C3b -2.29(16)
P1 C1b C6b C5b 178.2(3)
C2b C1b C6b C5b 2.42(16)
C1b C2b C3b C4b 0.40(16)
C2b C3b C4b C5b 1.42(16)
C3b C4b C5b C6b -1.30(16)
C4b C5b C6b C1b -0.66(16)
P1 C1c C2c C3c -179.2(3)
C6c C1c C2c C3c -0.09(15)
P1 C1c C6c C5c 179.0(3)
C2c C1c C6c C5c -0.12(15)
C1c C2c C3c C4c -0.10(15)
C2c C3c C4c C5c 0.51(16)
C3c C4c C5c C6c -0.72(16)
C4c C5c C6c C1c 0.53(15)
P2 C1d C2d C3d -176.4(3)
C6d C1d C2d C3d -1.97(16)
P2 C1d C6d C5d 175.2(3)
C2d C1d C6d C5d 0.81(16)
C1d C2d C3d C4d 1.49(15)
C2d C3d C4d C5d 0.17(16)
C3d C4d C5d C6d -1.31(16)
C4d C5d C6d C1d 0.82(15)
P2 C1e C2e C3e -173.7(3)
C6e C1e C2e C3e 0.15(15)
P2 C1e C6e C5e 173.5(3)
C2e C1e C6e C5e -0.55(15)
C1e C2e C3e C4e 0.75(15)
C2e C3e C4e C5e -1.25(15)
C3e C4e C5e C6e 0.85(16)
C4e C5e C6e C1e 0.05(15)
P2 C1f C2f C3f -175.7(3)
C6f C1f C2f C3f 1.94(17)
P2 C1f C6f C5f 174.9(3)
C2f C1f C6f C5f -2.86(17)
C1f C2f C3f C4f 0.30(16)
C2f C3f C4f C5f -1.69(17)
C3f C4f C5f C6f 0.78(17)
C4f C5f C6f C1f 1.55(16)
